data_4114509
loop_
_publ_author_name
'Liliya A. Yatsunyk'
'Michael D. Carducci'
'F. Ann Walker'

_publ_contact_author_address
;
     University of Arizona
     Department of Chemistry
     1306 E. University
     Tucson, AZ 85721-0041
     USA
;
_publ_contact_author_email liliya@u.arizona.edu
_publ_contact_author_fax 520-626-9300
_publ_contact_author_name 'Liliya Yatsunyk'
_publ_contact_author_phone 520-621-9697
_publ_section_title
;
 Low-Spin Ferriheme Models of the Cytochromes: Correlation of Molecular
 Structure with EPR Spectral Type
;
_journal_name_full 'Journal of the American Chemical Society'
_journal_page_first 15986
_journal_page_last 16005
_journal_paper_doi 10.1021/ja036398r
_journal_volume 125
_journal_year 2003
_chemical_formula_analytical 'C70 H68 Cl5 Fe N8'
_chemical_formula_iupac 'C70 H68 Cl5 Fe N8'
_chemical_formula_structural 'C70 H68 Cl5 Fe N8'
_chemical_formula_sum 'C70 H68 Cl5 Fe N8'
_chemical_formula_weight 1254.42
_chemical_name_common '[FeTC~6~TPP(1-MeIm)~2~]Cl'
_chemical_name_systematic
; 
 ? 
;
_space_group_IT_number 88
_symmetry_cell_setting tetragonal
_symmetry_Int_Tables_number 88
_symmetry_space_group_name_Hall '-I 4ad'
_symmetry_space_group_name_H-M 'I 41/a :2'
_atom_sites_solution_hydrogens geom
_atom_sites_solution_primary direct
_atom_sites_solution_secondary difmap
_audit_creation_method SHELXL-97
_cell_angle_alpha 90.00
_cell_angle_beta 90.00
_cell_angle_gamma 90.00
_cell_formula_units_Z 4
_cell_length_a 19.8263(17)
_cell_length_b 19.8263(17)
_cell_length_c 15.230(3)
_cell_measurement_reflns_used 5375
_cell_measurement_temperature 170(2)
_cell_measurement_theta_max 20.1875
_cell_measurement_theta_min 2.6580
_cell_volume 5986.6(14)
_computing_cell_refinement 'Bruker SMART'
_computing_data_collection 'Bruker SMART'
_computing_data_reduction 'Bruker SHELXTL'
_computing_molecular_graphics 'Bruker SHELXTL'
_computing_publication_material 'Bruker SHELXTL'
_computing_structure_refinement 'SHELXL-97 (Sheldrick, 1997)'
_computing_structure_solution 'SHELXS-97 (Sheldrick, 1990)'
_diffrn_ambient_temperature 170(2)
_diffrn_measured_fraction_theta_full 0.997
_diffrn_measured_fraction_theta_max 0.997
_diffrn_measurement_device_type 'CCD area detector'
_diffrn_measurement_method 'phi and omega scans'
_diffrn_radiation_monochromator graphite
_diffrn_radiation_source 'fine-focus sealed tube'
_diffrn_radiation_type MoK\a
_diffrn_radiation_wavelength 0.71073
_diffrn_reflns_av_R_equivalents 0.1287
_diffrn_reflns_av_sigmaI/netI 0.0905
_diffrn_reflns_limit_h_max 23
_diffrn_reflns_limit_h_min -23
_diffrn_reflns_limit_k_max 23
_diffrn_reflns_limit_k_min -23
_diffrn_reflns_limit_l_max 18
_diffrn_reflns_limit_l_min -18
_diffrn_reflns_number 27945
_diffrn_reflns_theta_full 25.07
_diffrn_reflns_theta_max 25.07
_diffrn_reflns_theta_min 1.69
_diffrn_standards_decay_% 0.12(35.77)
_diffrn_standards_interval_count 3636
_diffrn_standards_number 64
_exptl_absorpt_coefficient_mu 0.527
_exptl_absorpt_correction_T_max 0.999
_exptl_absorpt_correction_T_min 0.808
_exptl_absorpt_correction_type empirical
_exptl_absorpt_process_details
;  
Bruker (1997) SHELXTL Reference Manual Version 5.0, Bruker AXS Inc.
, Madison, Wisconsin, USA. 
;
_exptl_crystal_colour 'dark blue'
_exptl_crystal_density_diffrn 1.392
_exptl_crystal_description 'regular blocks'
_exptl_crystal_F_000 2620
_exptl_crystal_size_max 0.26
_exptl_crystal_size_mid 0.20
_exptl_crystal_size_min 0.12
_refine_diff_density_max 0.488
_refine_diff_density_min -0.474
_refine_diff_density_rms 0.062
_refine_ls_extinction_coef 0.0003(2)
_refine_ls_extinction_expression Fc^*^=kFc[1+0.001xFc^2^\l^3^/sin(2\q)]^-1/4^
_refine_ls_extinction_method SHELXL
_refine_ls_goodness_of_fit_ref 0.925
_refine_ls_hydrogen_treatment mixed
_refine_ls_matrix_type full
_refine_ls_number_parameters 253
_refine_ls_number_reflns 2647
_refine_ls_number_restraints 201
_refine_ls_restrained_S_all 0.916
_refine_ls_R_factor_all 0.1219
_refine_ls_R_factor_gt 0.0565
_refine_ls_shift/su_max 0.000
_refine_ls_shift/su_mean 0.000
_refine_ls_structure_factor_coef Fsqd
_refine_ls_weighting_details 'calc w=1/[\s^2^(Fo^2^)+(0.0990P)^2^+0.0000P] where P=(Fo^2^+2Fc^2^)/3'
_refine_ls_weighting_scheme calc
_refine_ls_wR_factor_gt 0.1459
_refine_ls_wR_factor_ref 0.1731
_reflns_number_gt 1389
_reflns_number_total 2647
_reflns_threshold_expression >2sigma(I)
_cod_data_source_file ja036398rsi20030606_112118.cif
_cod_data_source_block psi1
_cod_original_cell_volume 5986.8(13)
_cod_original_sg_symbol_H-M 'I 41/a'
_cod_database_code 4114509

loop_
_symmetry_equiv_pos_as_xyz
'x, y, z'
'-x+1/2, -y, z+1/2'
'-y+3/4, x+1/4, z+1/4'
'y+3/4, -x+3/4, z+3/4'
'x+1/2, y+1/2, z+1/2'
'-x+1, -y+1/2, z+1'
'-y+5/4, x+3/4, z+3/4'
'y+5/4, -x+5/4, z+5/4'
'-x, -y, -z'
'x-1/2, y, -z-1/2'
'y-3/4, -x-1/4, -z-1/4'
'-y-3/4, x-3/4, -z-3/4'
'-x+1/2, -y+1/2, -z+1/2'
'x, y+1/2, -z'
'y-1/4, -x+1/4, -z+1/4'
'-y-1/4, x-1/4, -z-1/4'

loop_
_atom_site_label
_atom_site_type_symbol
_atom_site_fract_x
_atom_site_fract_y
_atom_site_fract_z
_atom_site_U_iso_or_equiv
_atom_site_adp_type
_atom_site_occupancy
_atom_site_symmetry_multiplicity
_atom_site_calc_flag
_atom_site_refinement_flags
_atom_site_disorder_assembly
_atom_site_disorder_group
Fe1 Fe 0.5000 0.7500 0.1250 0.0365(4) Uani 1 4 d S . .
N3 N 0.4732(10) 0.7311(11) -0.1453(16) 0.054(4) Uani 0.50 1 d PDU . 1
N2 N 0.5000 0.7500 -0.0053(3) 0.0430(11) Uani 0.50 2 d SPDU . 1
C12 C 0.4507(5) 0.7036(5) -0.2217(6) 0.058(2) Uani 0.50 1 d PU A 1
H1A H 0.4778 0.7196 -0.2695 0.088 Uiso 0.50 1 calc PR A 1
H1B H 0.4046 0.7165 -0.2310 0.088 Uiso 0.50 1 calc PR A 1
H1C H 0.4538 0.6554 -0.2184 0.088 Uiso 0.50 1 calc PR A 1
C11 C 0.4589(12) 0.7184(11) -0.0606(14) 0.048(4) Uani 0.50 1 d PDU B 1
H11A H 0.4239 0.6905 -0.0426 0.057 Uiso 0.50 1 calc PR B 1
C14 C 0.4783(13) 0.7245(13) -0.144(2) 0.059(6) Uani 0.50 1 d PDU . 2
H23A H 0.4492 0.6974 -0.1799 0.088 Uiso 0.50 1 d PR . 2
N4 N 0.5000 0.7500 -0.0053(3) 0.0430(11) Uani 0.50 2 d SPD . 2
C13 C 0.4621(13) 0.7083(12) -0.0595(17) 0.060(5) Uani 0.50 1 d PDU C 2
H21B H 0.4314 0.6756 -0.0416 0.072 Uiso 0.50 1 calc PR C 2
N1 N 0.54645(15) 0.66020(15) 0.1276(2) 0.0387(8) Uani 1 1 d . . .
C4 C 0.51661(19) 0.59884(18) 0.1479(2) 0.0380(10) Uani 1 1 d U . .
C3 C 0.5688(2) 0.54950(19) 0.1675(3) 0.0419(10) Uani 1 1 d . . .
C2 C 0.6291(2) 0.57954(19) 0.1524(3) 0.0414(10) Uani 1 1 d . . .
C1 C 0.61527(18) 0.64927(18) 0.1281(2) 0.0378(9) Uani 1 1 d . . .
C7 C 0.6956(2) 0.5438(2) 0.1661(3) 0.0520(12) Uani 1 1 d DU . .
H7A H 0.7219 0.5460 0.1124 0.062 Uiso 1 1 calc R D 3
H7B H 0.7209 0.5666 0.2119 0.062 Uiso 1 1 calc R D 3
C8 C 0.6853(6) 0.4714(4) 0.1913(9) 0.080(3) Uani 0.831(8) 1 d PDU . 3
H8A H 0.6788 0.4453 0.1382 0.096 Uiso 0.831(8) 1 calc PR . 3
H8B H 0.7261 0.4552 0.2193 0.096 Uiso 0.831(8) 1 calc PR . 3
C9 C 0.6300(3) 0.4590(3) 0.2485(4) 0.063(2) Uani 0.831(8) 1 d PDU . 3
H9A H 0.6365 0.4838 0.3027 0.076 Uiso 0.831(8) 1 calc PR . 3
H9B H 0.6284 0.4113 0.2627 0.076 Uiso 0.831(8) 1 calc PR . 3
C10 C 0.5634(3) 0.4800(5) 0.2064(5) 0.053(2) Uani 0.831(8) 1 d PDU . 3
H10A H 0.5515 0.4481 0.1608 0.064 Uiso 0.831(8) 1 calc PR . 3
H10B H 0.5280 0.4795 0.2503 0.064 Uiso 0.831(8) 1 calc PR . 3
C8B C 0.693(3) 0.4668(10) 0.184(3) 0.050(7) Uani 0.169(8) 1 d PDU . 4
H8B1 H 0.7284 0.4450 0.1510 0.060 Uiso 0.169(8) 1 calc PR . 4
H8B2 H 0.7012 0.4590 0.2458 0.060 Uiso 0.169(8) 1 calc PR . 4
C9B C 0.6280(10) 0.4352(10) 0.1603(19) 0.049(6) Uani 0.169(8) 1 d PDU . 4
H9B1 H 0.6253 0.3938 0.1940 0.059 Uiso 0.169(8) 1 calc PR . 4
H9B2 H 0.6319 0.4220 0.0992 0.059 Uiso 0.169(8) 1 calc PR . 4
C10B C 0.5589(17) 0.470(2) 0.169(3) 0.066(11) Uani 0.169(8) 1 d PDU . 4
H10C H 0.5379 0.4562 0.2242 0.079 Uiso 0.169(8) 1 calc PR . 4
H10D H 0.5297 0.4558 0.1216 0.079 Uiso 0.169(8) 1 calc PR . 4
C5 C 0.44775(19) 0.58645(18) 0.1420(3) 0.0398(10) Uani 1 1 d U . .
C51 C 0.42407(19) 0.51541(19) 0.1566(3) 0.0415(10) Uani 1 1 d . . .
C52 C 0.3978(2) 0.4957(2) 0.2365(3) 0.0477(11) Uani 1 1 d . . .
H52A H 0.3933 0.5272 0.2813 0.057 Uiso 1 1 calc R . .
C53 C 0.3779(2) 0.4299(2) 0.2509(3) 0.0553(12) Uani 1 1 d . . .
H53A H 0.3611 0.4172 0.3055 0.066 Uiso 1 1 calc R . .
C54 C 0.3830(2) 0.3829(2) 0.1837(3) 0.0586(13) Uani 1 1 d . . .
H54A H 0.3692 0.3386 0.1928 0.070 Uiso 1 1 calc R . .
C55 C 0.4084(2) 0.4020(2) 0.1044(3) 0.0575(13) Uani 1 1 d . . .
H55A H 0.4118 0.3705 0.0593 0.069 Uiso 1 1 calc R . .
C56 C 0.4292(2) 0.4675(2) 0.0901(3) 0.0492(11) Uani 1 1 d . . .
H56A H 0.4468 0.4797 0.0357 0.059 Uiso 1 1 calc R . .
Cl2 Cl 0.53415(10) 0.52429(13) 0.42477(15) 0.1453(9) Uani 1 1 d . . .
C100 C 0.4730(6) 0.4718(6) 0.4582(6) 0.083(3) Uani 0.50 1 d P . .
H10I H 0.4851 0.4266 0.4421 0.099 Uiso 0.50 1 d PR . .
H10J H 0.4309 0.4829 0.4309 0.099 Uiso 0.50 1 d PR . .
Cl1 Cl 0.4541(4) 0.6775(3) -0.3633(4) 0.106(2) Uani 0.25 1 d P E 5

loop_
_atom_site_aniso_label
_atom_site_aniso_U_11
_atom_site_aniso_U_22
_atom_site_aniso_U_33
_atom_site_aniso_U_23
_atom_site_aniso_U_13
_atom_site_aniso_U_12
Fe1 0.0336(5) 0.0336(5) 0.0425(7) 0.000 0.000 0.000
N3 0.057(6) 0.058(6) 0.047(4) -0.003(4) -0.004(4) 0.016(4)
N2 0.038(2) 0.045(3) 0.047(3) 0.000 0.000 0.005(2)
C12 0.063(4) 0.057(4) 0.055(4) -0.001(3) -0.008(4) -0.003(4)
C11 0.049(5) 0.047(6) 0.046(5) -0.002(4) 0.002(4) 0.010(4)
C14 0.060(7) 0.063(7) 0.054(6) -0.005(4) -0.004(4) 0.012(4)
N4 0.038(2) 0.045(3) 0.047(3) 0.000 0.000 0.005(2)
C13 0.062(6) 0.063(7) 0.055(6) -0.001(4) -0.002(4) 0.006(5)
N1 0.0360(19) 0.0364(19) 0.044(2) 0.0006(15) -0.0023(15) -0.0030(15)
C4 0.036(2) 0.034(2) 0.044(2) -0.0024(18) 0.0004(18) 0.0001(18)
C3 0.040(2) 0.032(2) 0.054(3) -0.0021(19) -0.002(2) -0.0001(19)
C2 0.041(2) 0.038(2) 0.046(2) -0.0057(19) -0.0030(19) 0.0051(18)
C1 0.034(2) 0.035(2) 0.044(2) -0.0017(19) -0.0061(19) 0.0010(18)
C7 0.040(3) 0.045(2) 0.071(3) 0.005(2) -0.006(2) 0.0055(19)
C8 0.043(4) 0.053(4) 0.144(8) 0.035(5) -0.010(5) 0.007(4)
C9 0.059(4) 0.043(3) 0.087(5) 0.015(3) -0.010(3) 0.009(3)
C10 0.045(3) 0.036(4) 0.078(6) 0.003(4) -0.009(3) -0.004(3)
C8B 0.061(12) 0.038(9) 0.053(15) -0.031(12) 0.016(14) -0.012(13)
C9B 0.049(11) 0.023(9) 0.076(15) -0.008(11) -0.021(11) 0.015(7)
C10B 0.063(13) 0.042(19) 0.09(3) 0.016(19) -0.024(16) 0.036(13)
C5 0.038(2) 0.034(2) 0.047(3) -0.0030(18) 0.0013(19) -0.0018(18)
C51 0.032(2) 0.038(2) 0.054(3) -0.004(2) 0.001(2) 0.0002(18)
C52 0.046(3) 0.042(3) 0.054(3) -0.001(2) 0.004(2) 0.003(2)
C53 0.046(3) 0.049(3) 0.071(3) 0.016(3) 0.008(2) 0.000(2)
C54 0.047(3) 0.035(3) 0.094(4) 0.003(3) 0.004(3) -0.006(2)
C55 0.044(3) 0.043(3) 0.085(4) -0.017(2) 0.004(3) -0.001(2)
C56 0.039(2) 0.043(3) 0.066(3) -0.007(2) 0.010(2) 0.000(2)
Cl2 0.0939(14) 0.183(2) 0.158(2) -0.0199(16) 0.0065(13) 0.0040(14)
C100 0.098(9) 0.092(8) 0.058(7) -0.015(6) -0.029(6) 0.010(7)
Cl1 0.147(6) 0.097(5) 0.073(4) -0.009(3) -0.039(4) -0.039(4)

loop_
_atom_type_symbol
_atom_type_description
_atom_type_scat_dispersion_real
_atom_type_scat_dispersion_imag
_atom_type_scat_source
C C 0.0033 0.0016 'International Tables Vol C Tables 4.2.6.8 and 6.1.1.4'
H H 0.0000 0.0000 'International Tables Vol C Tables 4.2.6.8 and 6.1.1.4'
N N 0.0061 0.0033 'International Tables Vol C Tables 4.2.6.8 and 6.1.1.4'
Cl Cl 0.1484 0.1585 'International Tables Vol C Tables 4.2.6.8 and 6.1.1.4'
Fe Fe 0.3463 0.8444 'International Tables Vol C Tables 4.2.6.8 and 6.1.1.4'

loop_
_geom_angle_atom_site_label_1
_geom_angle_atom_site_label_2
_geom_angle_atom_site_label_3
_geom_angle
_geom_angle_site_symmetry_1
_geom_angle_site_symmetry_3
N4 Fe1 N2 0.0 15_565 15_565
N4 Fe1 N2 180.0 15_565 .
N2 Fe1 N2 180.0 15_565 .
N4 Fe1 N1 91.13(9) 15_565 15_565
N2 Fe1 N1 91.13(9) 15_565 15_565
N2 Fe1 N1 88.87(9) . 15_565
N4 Fe1 N1 91.13(9) 15_565 12_766
N2 Fe1 N1 91.13(9) 15_565 12_766
N2 Fe1 N1 88.87(9) . 12_766
N1 Fe1 N1 177.74(17) 15_565 12_766
N4 Fe1 N1 88.87(9) 15_565 6_564
N2 Fe1 N1 88.87(9) 15_565 6_564
N2 Fe1 N1 91.13(9) . 6_564
N1 Fe1 N1 90.022(4) 15_565 6_564
N1 Fe1 N1 90.022(4) 12_766 6_564
N4 Fe1 N1 88.87(9) 15_565 .
N2 Fe1 N1 88.87(9) 15_565 .
N2 Fe1 N1 91.13(9) . .
N1 Fe1 N1 90.022(4) 15_565 .
N1 Fe1 N1 90.022(4) 12_766 .
N1 Fe1 N1 177.74(17) 6_564 .
N3 N3 C11 106.2(9) 6_564 .
N3 N3 C12 119.9(9) 6_564 .
C11 N3 C12 132.7(9) . .
N3 N3 H23A 142.6 6_564 .
C11 N3 H23A 106.8 . .
C12 N3 H23A 26.2 . .
C11 N2 C11 101(2) . 6_564
C11 N2 Fe1 129.4(12) . .
C11 N2 Fe1 129.4(12) 6_564 .
N3 C12 H1A 109.5 . .
N3 C12 H1B 109.5 . .
H1A C12 H1B 109.5 . .
N3 C12 H1C 109.5 . .
H1A C12 H1C 109.5 . .
H1B C12 H1C 109.5 . .
N3 C12 H23A 41.6 . .
H1A C12 H23A 146.4 . .
H1B C12 H23A 98.7 . .
H1C C12 H23A 76.3 . .
N2 C11 N3 113(2) . .
N2 C11 H11A 123.5 . .
N3 C11 H11A 123.5 . .
C14 C14 C13 109.4(10) 6_564 .
C14 C14 H23A 144.7 6_564 .
C13 C14 H23A 105.3 . .
C14 C13 H21B 126.5 . .
C1 N1 C4 106.4(3) . .
C1 N1 Fe1 126.4(3) . .
C4 N1 Fe1 125.9(2) . .
N1 C4 C5 124.0(3) . .
N1 C4 C3 109.4(3) . .
C5 C4 C3 126.3(3) . .
C2 C3 C4 107.3(3) . .
C2 C3 C10 122.1(4) . .
C4 C3 C10 130.3(4) . .
C2 C3 C10B 123.1(12) . .
C4 C3 C10B 125.7(12) . .
C10 C3 C10B 22.3(18) . .
C3 C2 C1 107.1(3) . .
C3 C2 C7 122.7(4) . .
C1 C2 C7 130.1(4) . .
N1 C1 C5 124.8(3) . 12_766
N1 C1 C2 109.6(3) . .
C5 C1 C2 125.6(3) 12_766 .
C8 C7 C2 111.4(5) . .
C8 C7 C8B 8(2) . .
C2 C7 C8B 117(2) . .
C8 C7 H7A 109.4 . .
C2 C7 H7A 109.4 . .
C8B C7 H7A 102.2 . .
C8 C7 H7B 109.4 . .
C2 C7 H7B 109.4 . .
C8B C7 H7B 110.6 . .
H7A C7 H7B 108.0 . .
C9 C8 C7 115.4(7) . .
C9 C8 H8A 108.4 . .
C7 C8 H8A 108.4 . .
C9 C8 H8B 108.4 . .
C7 C8 H8B 108.4 . .
H8A C8 H8B 107.5 . .
C8 C9 C10 111.2(7) . .
C8 C9 H9A 109.4 . .
C10 C9 H9A 109.4 . .
C8 C9 H9B 109.4 . .
C10 C9 H9B 109.4 . .
H9A C9 H9B 108.0 . .
C3 C10 C9 110.8(5) . .
C3 C10 H10A 109.5 . .
C9 C10 H10A 109.5 . .
C3 C10 H10B 109.5 . .
C9 C10 H10B 109.5 . .
H10A C10 H10B 108.1 . .
C9B C8B C7 114(3) . .
C9B C8B H8B1 108.7 . .
C7 C8B H8B1 108.7 . .
C9B C8B H8B2 108.7 . .
C7 C8B H8B2 108.7 . .
H8B1 C8B H8B2 107.6 . .
C8B C9B C10B 124(3) . .
C8B C9B H9B1 106.2 . .
C10B C9B H9B1 106.2 . .
C8B C9B H9B2 106.2 . .
C10B C9B H9B2 106.2 . .
H9B1 C9B H9B2 106.4 . .
C9B C10B C3 109(3) . .
C9B C10B H10C 109.8 . .
C3 C10B H10C 109.8 . .
C9B C10B H10D 109.8 . .
C3 C10B H10D 109.8 . .
H10C C10B H10D 108.3 . .
C4 C5 C1 124.8(3) . 15_565
C4 C5 C51 117.6(3) . .
C1 C5 C51 117.5(3) 15_565 .
C52 C51 C56 118.4(4) . .
C52 C51 C5 121.0(4) . .
C56 C51 C5 120.7(4) . .
C53 C52 C51 121.1(4) . .
C53 C52 H52A 119.4 . .
C51 C52 H52A 119.4 . .
C52 C53 C54 119.7(4) . .
C52 C53 H53A 120.1 . .
C54 C53 H53A 120.1 . .
C55 C54 C53 119.7(4) . .
C55 C54 H54A 120.2 . .
C53 C54 H54A 120.2 . .
C54 C55 C56 120.8(4) . .
C54 C55 H55A 119.6 . .
C56 C55 H55A 119.6 . .
C55 C56 C51 120.4(4) . .
C55 C56 H56A 119.8 . .
C51 C56 H56A 119.8 . .
C100 Cl2 C100 70.5(6) . 9_666
Cl2 C100 Cl2 109.5(6) . 9_666
Cl2 C100 C100 57.4(6) . 9_666
Cl2 C100 C100 52.1(4) 9_666 9_666
Cl2 C100 H10I 108.8 . .
Cl2 C100 H10I 108.3 9_666 .
C100 C100 H10I 123.4 9_666 .
Cl2 C100 H10J 110.8 . .
Cl2 C100 H10J 110.7 9_666 .
C100 C100 H10J 127.8 9_666 .
H10I C100 H10J 108.7 . .
Cl1 Cl1 Cl1 88.77(8) 12_765 15_564

loop_
_geom_bond_atom_site_label_1
_geom_bond_atom_site_label_2
_geom_bond_distance
_geom_bond_site_symmetry_2
Fe1 N4 1.984(4) 15_565
Fe1 N2 1.984(4) 15_565
Fe1 N2 1.984(4) .
Fe1 N1 2.005(3) 15_565
Fe1 N1 2.005(3) 12_766
Fe1 N1 2.005(3) 6_564
Fe1 N1 2.005(3) .
N3 N3 1.302(16) 6_564
N3 C11 1.343(11) .
N3 C12 1.36(2) .
N3 H23A 0.9745 .
N2 C11 1.328(11) .
N2 C11 1.328(11) 6_564
C12 H1A 0.9600 .
C12 H1B 0.9600 .
C12 H1C 0.9600 .
C12 H23A 0.6490 .
C11 H11A 0.9300 .
C14 C14 1.329(18) 6_564
C14 C13 1.363(12) .
C14 H23A 0.9599 .
C13 H21B 0.9300 .
N1 C1 1.381(4) .
N1 C4 1.388(4) .
C4 C5 1.390(5) .
C4 C3 1.454(5) .
C3 C2 1.356(5) .
C3 C10 1.503(10) .
C3 C10B 1.60(5) .
C2 C1 1.457(5) .
C2 C7 1.511(5) .
C1 C5 1.391(5) 12_766
C7 C8 1.500(8) .
C7 C8B 1.551(19) .
C7 H7A 0.9700 .
C7 H7B 0.9700 .
C8 C9 1.421(11) .
C8 H8A 0.9700 .
C8 H8B 0.9700 .
C9 C10 1.527(8) .
C9 H9A 0.9700 .
C9 H9B 0.9700 .
C10 H10A 0.9700 .
C10 H10B 0.9700 .
C8B C9B 1.47(6) .
C8B H8B1 0.9700 .
C8B H8B2 0.9700 .
C9B C10B 1.535(19) .
C9B H9B1 0.9700 .
C9B H9B2 0.9700 .
C10B H10C 0.9700 .
C10B H10D 0.9700 .
C5 C1 1.391(5) 15_565
C5 C51 1.501(5) .
C51 C52 1.380(5) .
C51 C56 1.393(5) .
C52 C53 1.379(5) .
C52 H52A 0.9300 .
C53 C54 1.389(6) .
C53 H53A 0.9300 .
C54 C55 1.362(6) .
C54 H54A 0.9300 .
C55 C56 1.379(5) .
C55 H55A 0.9300 .
C56 H56A 0.9300 .
Cl2 C100 1.676(11) .
Cl2 C100 1.790(10) 9_666
C100 Cl2 1.790(10) 9_666
C100 C100 2.00(2) 9_666
C100 H10I 0.9603 .
C100 H10J 0.9599 .
Cl1 Cl1 2.432(9) 12_765
Cl1 Cl1 2.432(9) 15_564

loop_
_geom_torsion_atom_site_label_1
_geom_torsion_atom_site_label_2
_geom_torsion_atom_site_label_3
_geom_torsion_atom_site_label_4
_geom_torsion
_geom_torsion_site_symmetry_1
_geom_torsion_site_symmetry_4
N4 Fe1 N2 C11 -11(100) 15_565 .
N2 Fe1 N2 C11 97(100) 15_565 .
N1 Fe1 N2 C11 -10.2(14) 15_565 .
N1 Fe1 N2 C11 169.8(14) 12_766 .
N1 Fe1 N2 C11 -100.2(14) 6_564 .
N1 Fe1 N2 C11 79.8(14) . .
N4 Fe1 N2 C11 169(100) 15_565 6_564
N2 Fe1 N2 C11 -83(100) 15_565 6_564
N1 Fe1 N2 C11 169.8(14) 15_565 6_564
N1 Fe1 N2 C11 -10.2(14) 12_766 6_564
N1 Fe1 N2 C11 79.8(14) 6_564 6_564
N1 Fe1 N2 C11 -100.2(14) . 6_564
C11 N2 C11 N3 -1.2(15) 6_564 .
Fe1 N2 C11 N3 178.8(15) . .
N3 N3 C11 N2 3(4) 6_564 .
C12 N3 C11 N2 170(2) . .
N4 Fe1 N1 C1 -90.4(3) 15_565 .
N2 Fe1 N1 C1 -90.4(3) 15_565 .
N2 Fe1 N1 C1 89.6(3) . .
N1 Fe1 N1 C1 178.4(4) 15_565 .
N1 Fe1 N1 C1 0.7(2) 12_766 .
N1 Fe1 N1 C1 -90.4(3) 6_564 .
N4 Fe1 N1 C4 74.9(3) 15_565 .
N2 Fe1 N1 C4 74.9(3) 15_565 .
N2 Fe1 N1 C4 -105.1(3) . .
N1 Fe1 N1 C4 -16.3(2) 15_565 .
N1 Fe1 N1 C4 166.0(4) 12_766 .
N1 Fe1 N1 C4 74.9(3) 6_564 .
C1 N1 C4 C5 -170.7(4) . .
Fe1 N1 C4 C5 21.6(5) . .
C1 N1 C4 C3 4.0(4) . .
Fe1 N1 C4 C3 -163.7(3) . .
N1 C4 C3 C2 -4.7(4) . .
C5 C4 C3 C2 169.9(4) . .
N1 C4 C3 C10 169.1(5) . .
C5 C4 C3 C10 -16.3(7) . .
N1 C4 C3 C10B -163(2) . .
C5 C4 C3 C10B 12(2) . .
C4 C3 C2 C1 3.3(4) . .
C10 C3 C2 C1 -171.2(5) . .
C10B C3 C2 C1 162(2) . .
C4 C3 C2 C7 179.7(3) . .
C10 C3 C2 C7 5.3(7) . .
C10B C3 C2 C7 -21(2) . .
C4 N1 C1 C5 177.7(4) . 12_766
Fe1 N1 C1 C5 -14.6(5) . 12_766
C4 N1 C1 C2 -2.0(4) . .
Fe1 N1 C1 C2 165.6(2) . .
C3 C2 C1 N1 -0.9(4) . .
C7 C2 C1 N1 -177.0(4) . .
C3 C2 C1 C5 179.4(4) . 12_766
C7 C2 C1 C5 3.3(7) . 12_766
C3 C2 C7 C8 4.2(8) . .
C1 C2 C7 C8 179.7(7) . .
C3 C2 C7 C8B 10(2) . .
C1 C2 C7 C8B -175(2) . .
C2 C7 C8 C9 -38.0(11) . .
C8B C7 C8 C9 -176(19) . .
C7 C8 C9 C10 61.2(11) . .
C2 C3 C10 C9 16.1(8) . .
C4 C3 C10 C9 -156.9(5) . .
C10B C3 C10 C9 116(4) . .
C8 C9 C10 C3 -47.9(8) . .
C8 C7 C8B C9B 61(17) . .
C2 C7 C8B C9B 17(4) . .
C7 C8B C9B C10B -35(5) . .
C8B C9B C10B C3 24(5) . .
C2 C3 C10B C9B 5(4) . .
C4 C3 C10B C9B 160.3(17) . .
C10 C3 C10B C9B -90(4) . .
N1 C4 C5 C1 -5.3(6) . 15_565
C3 C4 C5 C1 -179.0(4) . 15_565
N1 C4 C5 C51 173.3(3) . .
C3 C4 C5 C51 -0.4(6) . .
C4 C5 C51 C52 99.6(4) . .
C1 C5 C51 C52 -81.7(5) 15_565 .
C4 C5 C51 C56 -79.4(5) . .
C1 C5 C51 C56 99.4(5) 15_565 .
C56 C51 C52 C53 1.0(6) . .
C5 C51 C52 C53 -178.0(4) . .
C51 C52 C53 C54 -1.4(6) . .
C52 C53 C54 C55 0.8(7) . .
C53 C54 C55 C56 0.1(7) . .
C54 C55 C56 C51 -0.5(6) . .
C52 C51 C56 C55 0.0(6) . .
C5 C51 C56 C55 178.9(4) . .
C100 Cl2 C100 Cl2 0.000(1) 9_666 9_666
